data_4507000
loop_
_publ_author_name
'Das, Uttam Kumar'
'Puranik, Vedavati G.'
'Dastidar, Parthasarathi'

_publ_section_title
;
 Supramolecular Synthon Transferability and Gelation by Diprimary Ammonium
 Monocarboxylate Salts
;
_journal_issue 12
_journal_name_full 'Crystal Growth &amp; Design'
_journal_page_first 5864
_journal_paper_doi 10.1021/cg301242p
_journal_volume 12
_journal_year 2012
_chemical_formula_moiety 'C3 H12 N2, 2(C7 H4 Br O2)'
_chemical_formula_sum 'C17 H20 Br2 N2 O4'
_chemical_formula_weight 476.17
_chemical_name_systematic
; 
 ? 
;
_space_group_IT_number 15
_symmetry_cell_setting monoclinic
_symmetry_space_group_name_Hall '-C 2yc'
_symmetry_space_group_name_H-M 'C 1 2/c 1'
_atom_sites_solution_hydrogens geom
_atom_sites_solution_primary direct
_atom_sites_solution_secondary difmap
_audit_creation_method SHELXL-97
_cell_angle_alpha 90.00
_cell_angle_beta 94.166(12)
_cell_angle_gamma 90.00
_cell_formula_units_Z 8
_cell_length_a 31.452(14)
_cell_length_b 8.566(4)
_cell_length_c 14.084(6)
_cell_measurement_temperature 298(2)
_cell_volume 3784(3)
_computing_cell_refinement 'SMART APEX II'
_computing_data_collection 'SMART APEX II'
_computing_data_reduction 'SMART APEX SAINT'
_computing_molecular_graphics SHELXTL
_computing_publication_material 'MERCURY 2.3'
_computing_structure_refinement 'SHELXL-97 (Sheldrick, 1997)'
_computing_structure_solution 'SHELXS-97 (Sheldrick, 1990)'
_diffrn_ambient_temperature 298(2)
_diffrn_detector_area_resol_mean 3
_diffrn_measured_fraction_theta_full 0.998
_diffrn_measured_fraction_theta_max 0.998
_diffrn_measurement_device_type 'BRUKER CCD AREA'
_diffrn_measurement_method 'OMEGA SCAN'
_diffrn_radiation_monochromator graphite
_diffrn_radiation_source 'fine-focus sealed tube'
_diffrn_radiation_type MoK\a
_diffrn_radiation_wavelength 0.71073
_diffrn_reflns_av_R_equivalents 0.1182
_diffrn_reflns_av_sigmaI/netI 0.0805
_diffrn_reflns_limit_h_max 29
_diffrn_reflns_limit_h_min -29
_diffrn_reflns_limit_k_max 7
_diffrn_reflns_limit_k_min -7
_diffrn_reflns_limit_l_max 13
_diffrn_reflns_limit_l_min -12
_diffrn_reflns_number 9242
_diffrn_reflns_theta_full 19.34
_diffrn_reflns_theta_max 19.34
_diffrn_reflns_theta_min 1.30
_exptl_absorpt_coefficient_mu 4.307
_exptl_absorpt_correction_T_max 0.8134
_exptl_absorpt_correction_T_min 0.1820
_exptl_absorpt_correction_type multi-scan
_exptl_absorpt_process_details SADABS
_exptl_crystal_colour COLORLESS
_exptl_crystal_density_diffrn 1.671
_exptl_crystal_density_method 'not measured'
_exptl_crystal_description PLATE
_exptl_crystal_F_000 1904
_exptl_crystal_size_max 0.60
_exptl_crystal_size_mid 0.31
_exptl_crystal_size_min 0.05
_refine_diff_density_max 0.506
_refine_diff_density_min -0.506
_refine_diff_density_rms 0.095
_refine_ls_extinction_method none
_refine_ls_goodness_of_fit_ref 1.030
_refine_ls_hydrogen_treatment constr
_refine_ls_matrix_type full
_refine_ls_number_parameters 228
_refine_ls_number_reflns 1602
_refine_ls_number_restraints 0
_refine_ls_restrained_S_all 1.030
_refine_ls_R_factor_all 0.0902
_refine_ls_R_factor_gt 0.0597
_refine_ls_shift/su_max 0.000
_refine_ls_shift/su_mean 0.000
_refine_ls_structure_factor_coef Fsqd
_refine_ls_weighting_details 'calc w=1/[\s^2^(Fo^2^)+(0.1189P)^2^+0.0000P] where P=(Fo^2^+2Fc^2^)/3'
_refine_ls_weighting_scheme calc
_refine_ls_wR_factor_gt 0.1598
_refine_ls_wR_factor_ref 0.1853
_reflns_number_gt 1114
_reflns_number_total 1602
_reflns_threshold_expression >2sigma(I)
_cod_data_source_file cg301242p_si_004.cif
_cod_data_source_block ud0517_8
_cod_depositor_comments
;
The following automatic conversions were performed:

'_symmetry_cell_setting' value 'MONOCLINIC' changed to 'monoclinic'
according to /home/saulius/struct/CIF-dictionaries/cif_core.dic
dictionary named 'cif_core.dic' version 2.4.2 from
2011-04-26.

'_exptl_absorpt_correction_type' value 'MULTI-SCAN'
changed to 'multi-scan' according to
/home/saulius/struct/CIF-dictionaries/cif_core.dic dictionary named
'cif_core.dic' version 2.4.2 from 2011-04-26.

Automatic conversion script
Id: cif_fix_values 1891 2012-01-12 08:04:46Z andrius 
;
_cod_original_cell_volume 3785(3)
_cod_original_sg_symbol_H-M C(2)/c
_cod_database_code 4507000

loop_
_symmetry_equiv_pos_as_xyz
'x, y, z'
'-x, y, -z+1/2'
'x+1/2, y+1/2, z'
'-x+1/2, y+1/2, -z+1/2'
'-x, -y, -z'
'x, -y, z-1/2'
'-x+1/2, -y+1/2, -z'
'x+1/2, -y+1/2, z-1/2'

loop_
_atom_site_label
_atom_site_type_symbol
_atom_site_fract_x
_atom_site_fract_y
_atom_site_fract_z
_atom_site_U_iso_or_equiv
_atom_site_adp_type
_atom_site_occupancy
_atom_site_symmetry_multiplicity
_atom_site_calc_flag
_atom_site_refinement_flags
C1 C 0.3065(4) 0.7557(12) 0.7440(8) 0.048(3) Uani 1 1 d .
O2 O 0.2876(2) 0.6539(8) 0.7887(5) 0.059(2) Uani 1 1 d .
O3 O 0.2876(2) 0.8404(8) 0.6810(5) 0.057(2) Uani 1 1 d .
C4 C 0.3529(4) 0.7863(11) 0.7665(7) 0.043(3) Uani 1 1 d .
C5 C 0.3746(4) 0.8819(12) 0.7077(8) 0.050(3) Uani 1 1 d .
H5 H 0.3610 0.9240 0.6527 0.060 Uiso 1 1 calc R
C6 C 0.4155(5) 0.9125(12) 0.7317(9) 0.062(3) Uani 1 1 d .
Br7 Br 0.44645(5) 1.04621(18) 0.65361(11) 0.1021(8) Uani 1 1 d .
C8 C 0.4378(4) 0.8535(14) 0.8161(10) 0.071(4) Uani 1 1 d .
H8 H 0.4662 0.8779 0.8325 0.085 Uiso 1 1 calc R
C9 C 0.4147(5) 0.7587(14) 0.8714(9) 0.077(4) Uani 1 1 d .
H9 H 0.4279 0.7173 0.9270 0.092 Uiso 1 1 calc R
C10 C 0.3738(4) 0.7237(12) 0.8481(8) 0.054(3) Uani 1 1 d .
H10 H 0.3593 0.6571 0.8867 0.065 Uiso 1 1 calc R
C11 C 0.6703(4) 0.5577(12) 0.4321(8) 0.047(3) Uani 1 1 d .
O12 O 0.6840(2) 0.6509(8) 0.3735(5) 0.056(2) Uani 1 1 d .
O13 O 0.6915(2) 0.5110(8) 0.5060(5) 0.0496(19) Uani 1 1 d .
C14 C 0.6254(4) 0.5015(11) 0.4186(7) 0.041(3) Uani 1 1 d .
C15 C 0.6076(4) 0.4079(12) 0.4838(7) 0.054(3) Uani 1 1 d .
H15 H 0.6244 0.3703 0.5359 0.065 Uiso 1 1 calc R
C16 C 0.5656(5) 0.3693(13) 0.4730(10) 0.065(3) Uani 1 1 d .
Br17 Br 0.54241(6) 0.24518(19) 0.57004(13) 0.1194(9) Uani 1 1 d .
C18 C 0.5397(5) 0.4180(16) 0.3954(14) 0.093(4) Uani 1 1 d .
H18 H 0.5111 0.3905 0.3885 0.112 Uiso 1 1 calc R
C19 C 0.5573(5) 0.5059(17) 0.3306(10) 0.087(4) Uani 1 1 d .
H19 H 0.5406 0.5381 0.2770 0.104 Uiso 1 1 calc R
C20 C 0.5993(5) 0.5502(13) 0.3407(9) 0.072(4) Uani 1 1 d .
H20 H 0.6103 0.6135 0.2949 0.086 Uiso 1 1 calc R
N21 N 0.2766(3) 1.0814(8) 0.5543(5) 0.047(2) Uani 1 1 d .
H21A H 0.2486 1.0789 0.5392 0.071 Uiso 1 1 calc R
H21B H 0.2840 1.1762 0.5753 0.071 Uiso 1 1 calc R
H21C H 0.2832 1.0114 0.5997 0.071 Uiso 1 1 calc R
C22 C 0.2995(4) 1.0442(12) 0.4696(7) 0.056(3) Uani 1 1 d .
H22A H 0.3299 1.0549 0.4846 0.067 Uiso 1 1 calc R
H22B H 0.2911 1.1169 0.4188 0.067 Uiso 1 1 calc R
C23 C 0.2895(4) 0.8816(11) 0.4375(7) 0.055(3) Uani 1 1 d .
H23A H 0.2589 0.8705 0.4261 0.066 Uiso 1 1 calc R
H23B H 0.2989 0.8097 0.4879 0.066 Uiso 1 1 calc R
C24 C 0.3110(3) 0.8371(12) 0.3458(7) 0.053(3) Uani 1 1 d .
H24A H 0.3024 0.9098 0.2952 0.064 Uiso 1 1 calc R
H24B H 0.3418 0.8425 0.3573 0.064 Uiso 1 1 calc R
N25 N 0.2983(3) 0.6784(9) 0.3176(5) 0.048(2) Uani 1 1 d .
H25A H 0.3104 0.6105 0.3590 0.072 Uiso 1 1 calc R
H25B H 0.3066 0.6585 0.2598 0.072 Uiso 1 1 calc R
H25C H 0.2700 0.6699 0.3168 0.072 Uiso 1 1 calc R

loop_
_atom_site_aniso_label
_atom_site_aniso_U_11
_atom_site_aniso_U_22
_atom_site_aniso_U_33
_atom_site_aniso_U_23
_atom_site_aniso_U_13
_atom_site_aniso_U_12
C1 0.090(11) 0.035(7) 0.021(7) -0.002(6) 0.022(7) 0.001(7)
O2 0.072(5) 0.063(5) 0.042(5) 0.013(4) 0.001(4) -0.009(4)
O3 0.071(5) 0.060(5) 0.041(5) 0.015(4) 0.000(4) -0.007(4)
C4 0.055(9) 0.042(7) 0.031(7) 0.002(6) 0.007(7) 0.020(6)
C5 0.053(9) 0.052(7) 0.046(7) 0.012(6) 0.012(7) -0.007(6)
C6 0.080(11) 0.047(7) 0.062(9) 0.026(6) 0.018(8) -0.001(7)
Br7 0.0857(12) 0.0988(12) 0.1264(15) 0.0430(9) 0.0378(10) -0.0042(8)
C8 0.040(8) 0.073(9) 0.099(11) 0.008(8) 0.003(8) 0.005(7)
C9 0.091(13) 0.081(9) 0.058(9) 0.020(7) 0.012(9) 0.001(9)
C10 0.049(9) 0.061(8) 0.054(9) -0.006(7) 0.012(7) 0.001(7)
C11 0.065(9) 0.046(7) 0.031(8) -0.014(7) 0.014(7) 0.000(7)
O12 0.084(6) 0.060(5) 0.024(4) 0.002(4) 0.016(4) -0.019(4)
O13 0.049(5) 0.070(5) 0.029(4) 0.004(4) 0.003(4) -0.004(4)
C14 0.062(9) 0.042(7) 0.016(6) -0.005(5) -0.004(7) -0.001(6)
C15 0.070(10) 0.051(7) 0.044(8) 0.013(6) 0.013(7) -0.007(7)
C16 0.079(11) 0.059(8) 0.063(10) -0.003(7) 0.034(8) -0.009(8)
Br17 0.1261(16) 0.1200(14) 0.1182(15) 0.0167(10) 0.0507(11) -0.0471(11)
C18 0.084(11) 0.081(11) 0.113(13) -0.014(10) 0.003(12) -0.023(9)
C19 0.063(11) 0.109(11) 0.086(11) 0.017(10) -0.010(9) -0.014(9)
C20 0.078(11) 0.069(8) 0.069(10) -0.004(7) 0.015(8) -0.022(8)
N21 0.077(7) 0.040(5) 0.026(5) -0.001(4) 0.012(5) -0.009(4)
C22 0.076(8) 0.056(8) 0.038(7) 0.014(6) 0.024(6) 0.002(6)
C23 0.082(9) 0.058(8) 0.026(6) -0.002(5) 0.014(6) -0.008(6)
C24 0.071(8) 0.059(8) 0.031(7) 0.000(6) 0.010(6) -0.005(6)
N25 0.067(6) 0.050(6) 0.029(5) 0.000(4) 0.012(4) -0.005(5)

loop_
_atom_type_symbol
_atom_type_description
_atom_type_scat_dispersion_real
_atom_type_scat_dispersion_imag
_atom_type_scat_source
C C 0.0033 0.0016 'International Tables Vol C Tables 4.2.6.8 and 6.1.1.4'
H H 0.0000 0.0000 'International Tables Vol C Tables 4.2.6.8 and 6.1.1.4'
N N 0.0061 0.0033 'International Tables Vol C Tables 4.2.6.8 and 6.1.1.4'
O O 0.0106 0.0060 'International Tables Vol C Tables 4.2.6.8 and 6.1.1.4'
Br Br -0.2901 2.4595 'International Tables Vol C Tables 4.2.6.8 and 6.1.1.4'

loop_
_geom_angle_atom_site_label_1
_geom_angle_atom_site_label_2
_geom_angle_atom_site_label_3
_geom_angle
_geom_angle_site_symmetry_1
_geom_angle_site_symmetry_3
O2 C1 O3 122.7(12) . 1
O2 C1 O3 122.7(12) . .
O3 C1 O3 0.0(8) 1 .
O2 C1 C4 120.6(11) . .
O3 C1 C4 116.7(10) 1 .
O3 C1 C4 116.7(10) . .
O3 O3 C1 0(10) 1 .
C5 C4 C10 120.1(11) . .
C5 C4 C1 119.7(11) . .
C10 C4 C1 120.2(11) . .
C6 C5 C4 118.3(11) . .
C6 C5 H5 120.8 . .
C4 C5 H5 120.8 . .
C5 C6 C8 123.3(10) . .
C5 C6 Br7 119.8(9) . .
C8 C6 Br7 116.9(11) . .
C9 C8 C6 115.7(11) . .
C9 C8 H8 122.1 . .
C6 C8 H8 122.1 . .
C10 C9 C8 122.3(12) . .
C10 C9 H9 118.9 . .
C8 C9 H9 118.9 . .
C9 C10 C4 120.3(11) . .
C9 C10 H10 119.8 . .
C4 C10 H10 119.8 . .
O12 C11 O13 124.3(10) . .
O12 C11 C14 119.4(10) . .
O13 C11 C14 116.2(10) . .
C15 C14 C20 117.3(11) . .
C15 C14 C11 122.2(11) . .
C20 C14 C11 120.4(10) . .
C16 C15 C14 120.6(10) . .
C16 C15 H15 119.7 . .
C14 C15 H15 119.7 . .
C15 C16 C18 121.8(11) . .
C15 C16 Br17 118.1(11) . .
C18 C16 Br17 120.1(13) . .
C19 C18 C16 117.6(14) . .
C19 C18 H18 121.2 . .
C16 C18 H18 121.2 . .
C18 C19 C20 121.9(13) . .
C18 C19 H19 119.0 . .
C20 C19 H19 119.0 . .
C19 C20 C14 120.7(12) . .
C19 C20 H20 119.7 . .
C14 C20 H20 119.7 . .
C22 N21 H21A 109.5 . .
C22 N21 H21B 109.5 . .
H21A N21 H21B 109.5 . .
C22 N21 H21C 109.5 . .
H21A N21 H21C 109.5 . .
H21B N21 H21C 109.5 . .
N21 C22 C23 110.1(8) . .
N21 C22 H22A 109.6 . .
C23 C22 H22A 109.6 . .
N21 C22 H22B 109.6 . .
C23 C22 H22B 109.6 . .
H22A C22 H22B 108.2 . .
C22 C23 C24 112.8(8) . .
C22 C23 H23A 109.0 . .
C24 C23 H23A 109.0 . .
C22 C23 H23B 109.0 . .
C24 C23 H23B 109.0 . .
H23A C23 H23B 107.8 . .
N25 C24 C23 109.1(8) . .
N25 C24 H24A 109.9 . .
C23 C24 H24A 109.9 . .
N25 C24 H24B 109.9 . .
C23 C24 H24B 109.9 . .
H24A C24 H24B 108.3 . .
C24 N25 H25A 109.5 . .
C24 N25 H25B 109.5 . .
H25A N25 H25B 109.5 . .
C24 N25 H25C 109.5 . .
H25A N25 H25C 109.5 . .
H25B N25 H25C 109.5 . .

loop_
_geom_bond_atom_site_label_1
_geom_bond_atom_site_label_2
_geom_bond_distance
_geom_bond_site_symmetry_2
C1 O2 1.250(11) .
C1 O3 1.261(12) 1
C1 O3 1.261(12) .
C1 C4 1.495(15) .
O3 O3 0.000(14) 1
C4 C5 1.379(14) .
C4 C10 1.390(14) .
C5 C6 1.332(14) .
C5 H5 0.9300 .
C6 C8 1.428(15) .
C6 Br7 1.904(11) .
C8 C9 1.369(16) .
C8 H8 0.9300 .
C9 C10 1.337(15) .
C9 H9 0.9300 .
C10 H10 0.9300 .
C11 O12 1.247(12) .
C11 O13 1.259(12) .
C11 C14 1.490(14) .
C14 C15 1.369(14) .
C14 C20 1.386(14) .
C15 C16 1.362(15) .
C15 H15 0.9300 .
C16 C18 1.378(18) .
C16 Br17 1.917(11) .
C18 C19 1.334(17) .
C18 H18 0.9300 .
C19 C20 1.370(16) .
C19 H19 0.9300 .
C20 H20 0.9300 .
N21 C22 1.473(11) .
N21 H21A 0.8900 .
N21 H21B 0.8900 .
N21 H21C 0.8900 .
C22 C23 1.491(13) .
C22 H22A 0.9700 .
C22 H22B 0.9700 .
C23 C24 1.548(13) .
C23 H23A 0.9700 .
C23 H23B 0.9700 .
C24 N25 1.464(12) .
C24 H24A 0.9700 .
C24 H24B 0.9700 .
N25 H25A 0.8900 .
N25 H25B 0.8900 .
N25 H25C 0.8900 .

loop_
_geom_hbond_atom_site_label_D
_geom_hbond_atom_site_label_H
_geom_hbond_atom_site_label_A
_geom_hbond_distance_DH
_geom_hbond_distance_HA
_geom_hbond_distance_DA
_geom_hbond_angle_DHA
_geom_hbond_site_symmetry_A
N21 H21A O13 0.89 1.91 2.779(10) 163.7 3_455
N21 H21B O12 0.89 1.90 2.766(9) 162.8 5_676
N21 H21C O3 0.89 1.86 2.734(10) 167.5 1
N25 H25A O13 0.89 2.17 2.966(10) 148.2 5_666
N25 H25B O12 0.89 1.92 2.798(10) 167.5 2_655
N25 H25C O3 0.89 1.82 2.709(10) 177.4 7_566
